data_1554285
loop_
_publ_author_name
'Guo, Weijie'
'Wu, Shutao'
'Wang, Tao'
'Xie, Qingxiao'
'Duan, Yulian'
'Luo, Siyuan'
'Wang, Jianhui'
'Yu, Xiaobo'

_publ_section_title
;
 Rhodium-catalyzed decarbonylative cycloadditions of
 1H-indene-1,2,3-triones and alkynes via direct C--C bond activation:
 divergent synthesis of indenones and quinones
;
_journal_issue 10
_journal_name_full 'Organic Chemistry Frontiers'
_journal_page_first 1613
_journal_paper_doi 10.1039/C8QO00186C
_journal_volume 5
_journal_year 2018
_chemical_formula_sum 'C21 H14 O'
_chemical_formula_weight 282.32
_space_group_IT_number 14
_space_group_name_Hall '-P 2ybc'
_space_group_name_H-M_alt 'P 1 21/c 1'
_symmetry_cell_setting monoclinic
_symmetry_space_group_name_H-M 'P 1 21/c 1'
_atom_sites_solution_hydrogens geom
_atom_sites_solution_primary direct
_atom_sites_solution_secondary difmap
_audit_creation_method SHELXL-97
_audit_update_record
;
2017-04-10 deposited with the CCDC.
2018-03-21 downloaded from the CCDC.
;
_cell_angle_alpha 90.00
_cell_angle_beta 122.95(4)
_cell_angle_gamma 90.00
_cell_formula_units_Z 4
_cell_length_a 9.533(6)
_cell_length_b 17.215(10)
_cell_length_c 11.031(5)
_cell_measurement_reflns_used 2616
_cell_measurement_temperature 294(2)
_cell_measurement_theta_max 27.5
_cell_measurement_theta_min 3.2
_cell_volume 1519.1(16)
_computing_cell_refinement CRYSTALCLEAR
_computing_data_collection CRYSTALCLEAR
_computing_data_reduction CRYSTALCLEAR
_computing_molecular_graphics 'Bruker SHELXTL'
_computing_publication_material 'Bruker SHELXTL'
_computing_structure_refinement 'SHELXL-97 (Sheldrick, 1997)'
_computing_structure_solution 'SHELXS-97 (Sheldrick, 1990)'
_diffrn_ambient_temperature 294(2)
_diffrn_detector_area_resol_mean 13.6612
_diffrn_measured_fraction_theta_full 0.998
_diffrn_measured_fraction_theta_max 0.998
_diffrn_measurement_device_type 'Rigaku Mercury375R'
_diffrn_measurement_method 'profile data from \w-scans'
_diffrn_radiation_monochromator graphite
_diffrn_radiation_source 'fine-focus sealed tube'
_diffrn_radiation_type MoK\a
_diffrn_radiation_wavelength 0.71073
_diffrn_reflns_av_R_equivalents 0.0479
_diffrn_reflns_av_sigmaI/netI 0.0304
_diffrn_reflns_limit_h_max 12
_diffrn_reflns_limit_h_min -12
_diffrn_reflns_limit_k_max 22
_diffrn_reflns_limit_k_min -22
_diffrn_reflns_limit_l_max 14
_diffrn_reflns_limit_l_min -14
_diffrn_reflns_number 15840
_diffrn_reflns_theta_full 27.50
_diffrn_reflns_theta_max 27.50
_diffrn_reflns_theta_min 3.23
_exptl_absorpt_coefficient_mu 0.074
_exptl_absorpt_correction_T_max 0.9970
_exptl_absorpt_correction_T_min 0.9795
_exptl_absorpt_correction_type multi-scan
_exptl_absorpt_process_details REQAB
_exptl_crystal_colour RED
_exptl_crystal_density_diffrn 1.234
_exptl_crystal_density_method 'not measured'
_exptl_crystal_description PLATELET
_exptl_crystal_F_000 592
_exptl_crystal_size_max 0.28
_exptl_crystal_size_mid 0.27
_exptl_crystal_size_min 0.04
_refine_diff_density_max 0.107
_refine_diff_density_min -0.137
_refine_diff_density_rms 0.029
_refine_ls_extinction_method none
_refine_ls_goodness_of_fit_ref 1.084
_refine_ls_hydrogen_treatment constr
_refine_ls_matrix_type full
_refine_ls_number_parameters 199
_refine_ls_number_reflns 3492
_refine_ls_number_restraints 0
_refine_ls_restrained_S_all 1.084
_refine_ls_R_factor_all 0.0810
_refine_ls_R_factor_gt 0.0524
_refine_ls_shift/su_max 0.000
_refine_ls_shift/su_mean 0.000
_refine_ls_structure_factor_coef Fsqd
_refine_ls_weighting_details 'calc w=1/[\s^2^(Fo^2^)+(0.0503P)^2^+0.1628P] where P=(Fo^2^+2Fc^2^)/3'
_refine_ls_weighting_scheme calc
_refine_ls_wR_factor_gt 0.1141
_refine_ls_wR_factor_ref 0.1281
_reflns_number_gt 2397
_reflns_number_total 3492
_reflns_threshold_expression >2sigma(I)
_cod_data_source_file c8qo00186c2.cif
_cod_data_source_block 140528a
_cod_depositor_comments
;
The following automatic conversions were performed:

data item '_exptl_absorpt_correction_type' value 'MULTI-SCAN' was
changed to 'multi-scan' in accordance with the
/home/saulius/struct/COD-crude-data/automatic-downloads/DataCite-retrospective/RSC/depositions/lib/dictionaries/cif_core.dic
dictionary named 'cif_core.dic' version 2.4.2 last updated on
2011-04-26.

data item '_refine_ls_hydrogen_treatment' value 'CONSTR' was changed
to 'constr' in accordance with the
/home/saulius/struct/COD-crude-data/automatic-downloads/DataCite-retrospective/RSC/depositions/lib/dictionaries/cif_core.dic
dictionary named 'cif_core.dic' version 2.4.2 last updated on
2011-04-26.

data item '_symmetry_cell_setting' value 'MONOCLINIC' was changed to
'monoclinic' in accordance with the
/home/saulius/struct/COD-crude-data/automatic-downloads/DataCite-retrospective/RSC/depositions/lib/dictionaries/cif_core.dic
dictionary named 'cif_core.dic' version 2.4.2 last updated on
2011-04-26.

Automatic conversion script
Id: cif_fix_values 6909 2019-04-08 15:41:33Z antanas 
;
_cod_original_cell_volume 1519.1(15)
_cod_original_sg_symbol_H-M P21/c
_cod_database_code 1554285

loop_
_symmetry_equiv_pos_as_xyz
'x, y, z'
'-x, y+1/2, -z+1/2'
'-x, -y, -z'
'x, -y-1/2, z-1/2'

loop_
_atom_site_label
_atom_site_type_symbol
_atom_site_fract_x
_atom_site_fract_y
_atom_site_fract_z
_atom_site_U_iso_or_equiv
_atom_site_adp_type
_atom_site_occupancy
_atom_site_symmetry_multiplicity
_atom_site_calc_flag
_atom_site_refinement_flags
O1 O -0.38602(15) 0.91905(8) -0.07603(12) 0.0764(4) Uani 1 1 d .
C1 C -0.1236(2) 0.90488(9) -0.05923(16) 0.0574(4) Uani 1 1 d .
C2 C -0.1516(3) 0.92509(11) -0.19109(18) 0.0708(5) Uani 1 1 d .
H2 H -0.2572 0.9403 -0.2668 0.085 Uiso 1 1 calc R
C3 C -0.0176(3) 0.92211(11) -0.2082(2) 0.0785(6) Uani 1 1 d .
H3 H -0.0338 0.9355 -0.2967 0.094 Uiso 1 1 calc R
C4 C 0.1378(3) 0.89981(11) -0.0968(2) 0.0756(5) Uani 1 1 d .
H4 H 0.2257 0.8985 -0.1106 0.091 Uiso 1 1 calc R
C5 C 0.1668(2) 0.87884(10) 0.0378(2) 0.0661(5) Uani 1 1 d .
H5 H 0.2725 0.8636 0.1134 0.079 Uiso 1 1 calc R
C6 C 0.0343(2) 0.88141(8) 0.05484(17) 0.0541(4) Uani 1 1 d .
C7 C 0.02469(19) 0.86675(8) 0.18342(16) 0.0511(4) Uani 1 1 d .
C8 C -0.13259(19) 0.88125(8) 0.15018(16) 0.0518(4) Uani 1 1 d .
C9 C -0.2373(2) 0.90487(9) -0.00639(17) 0.0572(4) Uani 1 1 d .
C10 C -0.20158(19) 0.87597(9) 0.24104(16) 0.0521(4) Uani 1 1 d .
C11 C -0.1542(2) 0.81686(10) 0.34326(17) 0.0620(4) Uani 1 1 d .
H11 H -0.0800 0.7786 0.3527 0.074 Uiso 1 1 calc R
C12 C -0.2167(2) 0.81513(12) 0.4298(2) 0.0735(5) Uani 1 1 d .
H12 H -0.1828 0.7761 0.4987 0.088 Uiso 1 1 calc R
C13 C -0.3292(3) 0.87052(13) 0.4158(2) 0.0763(6) Uani 1 1 d .
H13 H -0.3704 0.8691 0.4753 0.092 Uiso 1 1 calc R
C14 C -0.3801(2) 0.92782(12) 0.3132(2) 0.0739(5) Uani 1 1 d .
H14 H -0.4571 0.9648 0.3024 0.089 Uiso 1 1 calc R
C15 C -0.3176(2) 0.93067(10) 0.22642(18) 0.0630(4) Uani 1 1 d .
H15 H -0.3532 0.9696 0.1572 0.076 Uiso 1 1 calc R
C16 C 0.17154(18) 0.84251(9) 0.32411(16) 0.0547(4) Uani 1 1 d .
C17 C 0.2163(2) 0.88195(11) 0.44998(17) 0.0673(5) Uani 1 1 d .
H17 H 0.1548 0.9250 0.4458 0.081 Uiso 1 1 calc R
C18 C 0.3518(2) 0.85751(14) 0.5815(2) 0.0842(6) Uani 1 1 d .
H18 H 0.3811 0.8842 0.6654 0.101 Uiso 1 1 calc R
C19 C 0.4429(2) 0.79410(16) 0.5888(3) 0.0925(8) Uani 1 1 d .
H19 H 0.5330 0.7775 0.6777 0.111 Uiso 1 1 calc R
C20 C 0.4017(2) 0.75520(13) 0.4655(3) 0.0849(6) Uani 1 1 d .
H20 H 0.4642 0.7123 0.4709 0.102 Uiso 1 1 calc R
C21 C 0.2676(2) 0.77937(11) 0.3330(2) 0.0672(5) Uani 1 1 d .
H21 H 0.2415 0.7532 0.2495 0.081 Uiso 1 1 calc R

loop_
_atom_site_aniso_label
_atom_site_aniso_U_11
_atom_site_aniso_U_22
_atom_site_aniso_U_33
_atom_site_aniso_U_23
_atom_site_aniso_U_13
_atom_site_aniso_U_12
O1 0.0559(7) 0.0949(9) 0.0521(7) 0.0076(6) 0.0124(6) 0.0104(7)
C1 0.0659(10) 0.0512(9) 0.0457(8) -0.0021(7) 0.0242(8) -0.0009(7)
C2 0.0869(13) 0.0666(11) 0.0502(9) 0.0013(8) 0.0316(10) 0.0009(10)
C3 0.1155(17) 0.0657(12) 0.0643(11) 0.0029(9) 0.0553(13) 0.0012(11)
C4 0.1005(15) 0.0626(11) 0.0831(13) -0.0003(10) 0.0625(13) -0.0002(11)
C5 0.0716(11) 0.0601(10) 0.0668(11) -0.0021(8) 0.0378(10) 0.0012(9)
C6 0.0600(9) 0.0471(8) 0.0495(8) -0.0042(7) 0.0262(8) -0.0012(7)
C7 0.0506(8) 0.0455(8) 0.0442(8) -0.0004(6) 0.0174(7) 0.0000(6)
C8 0.0505(9) 0.0470(8) 0.0428(8) -0.0003(6) 0.0156(7) 0.0004(7)
C9 0.0533(9) 0.0527(9) 0.0443(8) -0.0005(7) 0.0127(7) 0.0020(7)
C10 0.0452(8) 0.0524(9) 0.0465(8) 0.0000(7) 0.0170(7) -0.0033(7)
C11 0.0594(10) 0.0584(10) 0.0552(9) 0.0040(8) 0.0228(8) -0.0022(8)
C12 0.0812(13) 0.0735(12) 0.0600(10) 0.0063(9) 0.0348(10) -0.0133(10)
C13 0.0795(13) 0.0890(14) 0.0707(12) -0.0118(11) 0.0474(11) -0.0230(11)
C14 0.0658(11) 0.0778(13) 0.0818(13) -0.0051(10) 0.0426(11) -0.0028(9)
C15 0.0570(10) 0.0639(10) 0.0613(10) 0.0059(8) 0.0278(9) 0.0026(8)
C16 0.0454(8) 0.0562(9) 0.0497(8) 0.0073(7) 0.0177(7) -0.0005(7)
C17 0.0598(10) 0.0714(11) 0.0499(9) 0.0030(8) 0.0163(8) -0.0024(8)
C18 0.0664(12) 0.1032(16) 0.0502(10) 0.0110(10) 0.0104(9) -0.0170(12)
C19 0.0515(11) 0.1150(19) 0.0780(15) 0.0457(14) 0.0139(11) -0.0005(12)
C20 0.0540(11) 0.0844(14) 0.1068(17) 0.0403(13) 0.0375(12) 0.0169(10)
C21 0.0561(10) 0.0655(11) 0.0766(11) 0.0145(9) 0.0339(9) 0.0069(8)

loop_
_atom_type_symbol
_atom_type_description
_atom_type_scat_dispersion_real
_atom_type_scat_dispersion_imag
_atom_type_scat_source
C C 0.0033 0.0016 'International Tables Vol C Tables 4.2.6.8 and 6.1.1.4'
H H 0.0000 0.0000 'International Tables Vol C Tables 4.2.6.8 and 6.1.1.4'
O O 0.0106 0.0060 'International Tables Vol C Tables 4.2.6.8 and 6.1.1.4'

loop_
_geom_angle_atom_site_label_1
_geom_angle_atom_site_label_2
_geom_angle_atom_site_label_3
_geom_angle
C2 C1 C6 121.39(18)
C2 C1 C9 130.81(17)
C6 C1 C9 107.77(14)
C1 C2 C3 118.11(19)
C1 C2 H2 120.9
C3 C2 H2 120.9
C4 C3 C2 120.94(18)
C4 C3 H3 119.5
C2 C3 H3 119.5
C3 C4 C5 121.1(2)
C3 C4 H4 119.4
C5 C4 H4 119.4
C6 C5 C4 118.02(19)
C6 C5 H5 121.0
C4 C5 H5 121.0
C5 C6 C1 120.39(16)
C5 C6 C7 131.32(16)
C1 C6 C7 108.20(15)
C8 C7 C16 127.72(15)
C8 C7 C6 109.97(14)
C16 C7 C6 122.28(15)
C7 C8 C10 129.91(14)
C7 C8 C9 107.73(15)
C10 C8 C9 122.36(14)
O1 C9 C1 127.04(16)
O1 C9 C8 126.64(17)
C1 C9 C8 106.30(14)
C15 C10 C11 118.22(16)
C15 C10 C8 120.02(14)
C11 C10 C8 121.75(15)
C12 C11 C10 120.26(17)
C12 C11 H11 119.9
C10 C11 H11 119.9
C11 C12 C13 120.80(18)
C11 C12 H12 119.6
C13 C12 H12 119.6
C14 C13 C12 119.51(18)
C14 C13 H13 120.2
C12 C13 H13 120.2
C13 C14 C15 120.37(19)
C13 C14 H14 119.8
C15 C14 H14 119.8
C14 C15 C10 120.79(17)
C14 C15 H15 119.6
C10 C15 H15 119.6
C17 C16 C21 118.66(16)
C17 C16 C7 120.87(15)
C21 C16 C7 120.47(16)
C18 C17 C16 120.3(2)
C18 C17 H17 119.9
C16 C17 H17 119.9
C19 C18 C17 120.3(2)
C19 C18 H18 119.8
C17 C18 H18 119.8
C20 C19 C18 120.12(19)
C20 C19 H19 119.9
C18 C19 H19 119.9
C19 C20 C21 120.3(2)
C19 C20 H20 119.9
C21 C20 H20 119.9
C20 C21 C16 120.3(2)
C20 C21 H21 119.8
C16 C21 H21 119.8

loop_
_geom_bond_atom_site_label_1
_geom_bond_atom_site_label_2
_geom_bond_distance
O1 C9 1.215(2)
C1 C2 1.373(2)
C1 C6 1.397(2)
C1 C9 1.483(3)
C2 C3 1.390(3)
C2 H2 0.9300
C3 C4 1.369(3)
C3 H3 0.9300
C4 C5 1.402(3)
C4 H4 0.9300
C5 C6 1.376(2)
C5 H5 0.9300
C6 C7 1.492(2)
C7 C8 1.359(2)
C7 C16 1.476(2)
C8 C10 1.471(2)
C8 C9 1.506(2)
C10 C15 1.393(2)
C10 C11 1.399(2)
C11 C12 1.373(3)
C11 H11 0.9300
C12 C13 1.380(3)
C12 H12 0.9300
C13 C14 1.375(3)
C13 H13 0.9300
C14 C15 1.376(3)
C14 H14 0.9300
C15 H15 0.9300
C16 C17 1.388(2)
C16 C21 1.390(2)
C17 C18 1.383(3)
C17 H17 0.9300
C18 C19 1.370(3)
C18 H18 0.9300
C19 C20 1.368(3)
C19 H19 0.9300
C20 C21 1.383(3)
C20 H20 0.9300
C21 H21 0.9300

loop_
_geom_torsion_atom_site_label_1
_geom_torsion_atom_site_label_2
_geom_torsion_atom_site_label_3
_geom_torsion_atom_site_label_4
_geom_torsion
C6 C1 C2 C3 -0.4(3)
C9 C1 C2 C3 177.49(17)
C1 C2 C3 C4 -0.1(3)
C2 C3 C4 C5 0.4(3)
C3 C4 C5 C6 -0.1(3)
C4 C5 C6 C1 -0.5(2)
C4 C5 C6 C7 -176.71(16)
C2 C1 C6 C5 0.7(2)
C9 C1 C6 C5 -177.62(14)
C2 C1 C6 C7 177.75(15)
C9 C1 C6 C7 -0.58(17)
C5 C6 C7 C8 176.10(16)
C1 C6 C7 C8 -0.50(17)
C5 C6 C7 C16 -2.1(2)
C1 C6 C7 C16 -178.72(14)
C16 C7 C8 C10 -1.2(3)
C6 C7 C8 C10 -179.25(14)
C16 C7 C8 C9 179.43(14)
C6 C7 C8 C9 1.34(17)
C2 C1 C9 O1 5.0(3)
C6 C1 C9 O1 -176.91(17)
C2 C1 C9 C8 -176.77(17)
C6 C1 C9 C8 1.35(17)
C7 C8 C9 O1 176.60(16)
C10 C8 C9 O1 -2.9(3)
C7 C8 C9 C1 -1.66(17)
C10 C8 C9 C1 178.87(13)
C7 C8 C10 C15 142.10(17)
C9 C8 C10 C15 -38.6(2)
C7 C8 C10 C11 -38.0(2)
C9 C8 C10 C11 141.36(15)
C15 C10 C11 C12 -2.3(2)
C8 C10 C11 C12 177.78(15)
C10 C11 C12 C13 1.2(3)
C11 C12 C13 C14 0.4(3)
C12 C13 C14 C15 -0.9(3)
C13 C14 C15 C10 -0.2(3)
C11 C10 C15 C14 1.8(2)
C8 C10 C15 C14 -178.25(15)
C8 C7 C16 C17 -49.6(2)
C6 C7 C16 C17 128.33(17)
C8 C7 C16 C21 130.22(18)
C6 C7 C16 C21 -51.9(2)
C21 C16 C17 C18 -1.3(3)
C7 C16 C17 C18 178.45(16)
C16 C17 C18 C19 -0.1(3)
C17 C18 C19 C20 0.9(3)
C18 C19 C20 C21 -0.3(3)
C19 C20 C21 C16 -1.2(3)
C17 C16 C21 C20 1.9(3)
C7 C16 C21 C20 -177.84(16)
